data_4087623
loop_
_publ_author_name
'Al\'os, Joaqu\'in'
'Esteruelas, Miguel A.'
'Oliv\'an, Montserrat'
'O\~nate, Enrique'
'Puylaert, Pim'

_publ_section_title
;
 C--H Bond Activation Reactions in Ketones and Aldehydes Promoted by
 POP-Pincer Osmium and Ruthenium Complexes
;
_journal_issue 20
_journal_name_full Organometallics
_journal_page_first 4908
_journal_paper_doi 10.1021/acs.organomet.5b00416
_journal_volume 34
_journal_year 2015
_chemical_formula_sum 'C40.5 H52 O2.5 Os P2'
_chemical_formula_weight 830.96
_space_group_IT_number 61
_space_group_name_Hall '-P 2ac 2ab'
_space_group_name_H-M_alt 'P b c a'
_symmetry_cell_setting orthorhombic
_symmetry_space_group_name_H-M 'P b c a'
_atom_sites_solution_hydrogens geom
_atom_sites_solution_primary direct
_atom_sites_solution_secondary difmap
_audit_creation_method SHELXL-97
_cell_angle_alpha 90.00
_cell_angle_beta 90.00
_cell_angle_gamma 90.00
_cell_formula_units_Z 8
_cell_length_a 16.6453(13)
_cell_length_b 18.6334(15)
_cell_length_c 23.6385(19)
_cell_measurement_reflns_used 8334
_cell_measurement_temperature 100(2)
_cell_measurement_theta_max 28
_cell_measurement_theta_min 2
_cell_volume 7331.7(10)
_computing_cell_refinement 'SAINT+ v. 7.56a (Bruker AXS, 2008)'
_computing_data_collection 'apex2 v. 7.0 (Bruker AXS, 2009)'
_computing_data_reduction 'SAINT+ v. 7.56a (Bruker AXS, 2008)'
_computing_molecular_graphics 'XP, SHELXTL v. 6.14 (Bruker, 2000)'
_computing_publication_material 'XCIF, SHELXTL v. 6.14 (Bruker, 2000)'
_computing_structure_refinement 'SHELXL-97 (Sheldrick, 1997)'
_computing_structure_solution 'SHELXS-97 (Sheldrick, 1990)'
_diffrn_ambient_temperature 100(2)
_diffrn_detector_area_resol_mean 8.33
_diffrn_measured_fraction_theta_full 0.999
_diffrn_measured_fraction_theta_max 0.947
_diffrn_measurement_device_type 'Bruker APEX CCD system'
_diffrn_measurement_method '\w rotations with narrow frames'
_diffrn_radiation_monochromator graphite
_diffrn_radiation_source 'normal-focus sealed tube'
_diffrn_radiation_type MoK\a
_diffrn_radiation_wavelength 0.71073
_diffrn_reflns_av_R_equivalents 0.0733
_diffrn_reflns_av_sigmaI/netI 0.0545
_diffrn_reflns_limit_h_max 21
_diffrn_reflns_limit_h_min -21
_diffrn_reflns_limit_k_max 24
_diffrn_reflns_limit_k_min -23
_diffrn_reflns_limit_l_max 31
_diffrn_reflns_limit_l_min -30
_diffrn_reflns_number 56496
_diffrn_reflns_theta_full 27.50
_diffrn_reflns_theta_max 28.67
_diffrn_reflns_theta_min 1.72
_exptl_absorpt_coefficient_mu 3.601
_exptl_absorpt_correction_T_max 0.862
_exptl_absorpt_correction_T_min 0.710
_exptl_absorpt_correction_type multi-scan
_exptl_absorpt_process_details
;
Absorption correction performed with SADABS program. This is based on the
method of Blessing: Blessing, R. H., Acta Crystallogr., Sect. A 1995, 51, 33.

SADABS: Area-Detector Absorption Correction. Bruker-AXS 
within SAINT+ package, v. 7.56a (2008).
;
_exptl_crystal_colour orange
_exptl_crystal_density_diffrn 1.506
_exptl_crystal_density_method 'not measured'
_exptl_crystal_description 'irregular block'
_exptl_crystal_F_000 3368
_exptl_crystal_size_max 0.13
_exptl_crystal_size_mid 0.11
_exptl_crystal_size_min 0.10
_refine_diff_density_max 2.821
_refine_diff_density_min -1.344
_refine_diff_density_rms 0.139
_refine_ls_extinction_method none
_refine_ls_goodness_of_fit_ref 1.131
_refine_ls_hydrogen_treatment mixed
_refine_ls_matrix_type full
_refine_ls_number_parameters 439
_refine_ls_number_reflns 8952
_refine_ls_number_restraints 1
_refine_ls_restrained_S_all 1.131
_refine_ls_R_factor_all 0.0853
_refine_ls_R_factor_gt 0.0541
_refine_ls_shift/su_max 0.001
_refine_ls_shift/su_mean 0.000
_refine_ls_structure_factor_coef Fsqd
_refine_ls_weighting_details 'calc w=1/[\s^2^(Fo^2^)+(0.0231P)^2^+24.3668P] where P=(Fo^2^+2Fc^2^)/3'
_refine_ls_weighting_scheme calc
_refine_ls_wR_factor_gt 0.0831
_refine_ls_wR_factor_ref 0.0919
_reflns_number_gt 6453
_reflns_number_total 8952
_reflns_threshold_expression >2sigma(I)
_cod_data_source_file om5b00416_si_002.cif
_cod_data_source_block 2-enrique225
_cod_original_sg_symbol_H-M Pbca
_cod_original_formula_sum 'C40.50 H52 O2.50 Os P2'
_cod_database_code 4087623
_shelx_f_squared_multiplier 1.000

loop_
_symmetry_equiv_pos_as_xyz
'x, y, z'
'-x+1/2, -y, z+1/2'
'-x, y+1/2, -z+1/2'
'x+1/2, -y+1/2, -z'
'-x, -y, -z'
'x-1/2, y, -z-1/2'
'x, -y-1/2, z-1/2'
'-x-1/2, y-1/2, z'

loop_
_atom_site_label
_atom_site_type_symbol
_atom_site_fract_x
_atom_site_fract_y
_atom_site_fract_z
_atom_site_U_iso_or_equiv
_atom_site_adp_type
_atom_site_occupancy
_atom_site_symmetry_multiplicity
_atom_site_calc_flag
_atom_site_refinement_flags
Os Os -0.016239(12) 0.233223(11) 0.401159(9) 0.02006(6) Uani 1 1 d D
H01 H -0.0990(16) 0.260(3) 0.427(2) 0.024 Uiso 1 1 d D
P1 P 0.01539(9) 0.20912(8) 0.49282(6) 0.0234(3) Uani 1 1 d .
P2 P -0.06163(9) 0.30579(8) 0.33026(6) 0.0221(3) Uani 1 1 d .
O1 O 0.0818(2) 0.1821(2) 0.35434(16) 0.0254(9) Uani 1 1 d .
O2 O 0.0479(2) 0.33977(19) 0.42583(15) 0.0212(8) Uani 1 1 d .
O3 O 0.2010(5) 0.2961(5) 0.3641(4) 0.036(2) Uani 0.50 1 d P
H3 H 0.1604 0.2701 0.3687 0.053 Uiso 0.50 1 calc PR
C1 C -0.0605(3) 0.1373(3) 0.3840(2) 0.0218(12) Uani 1 1 d .
C2 C -0.1357(3) 0.1078(3) 0.4004(3) 0.0264(12) Uani 1 1 d .
H2 H -0.1727 0.1376 0.4201 0.032 Uiso 1 1 calc R
C3 C -0.1573(3) 0.0384(3) 0.3892(2) 0.0275(13) Uani 1 1 d .
H3A H -0.2073 0.0207 0.4027 0.033 Uiso 1 1 calc R
C4 C -0.1073(4) -0.0069(3) 0.3581(3) 0.0295(14) Uani 1 1 d .
H4 H -0.1237 -0.0545 0.3497 0.035 Uiso 1 1 calc R
C5 C -0.0346(3) 0.0178(3) 0.3400(2) 0.0249(13) Uani 1 1 d .
H5 H -0.0005 -0.0124 0.3183 0.030 Uiso 1 1 calc R
C6 C -0.0100(4) 0.0887(3) 0.3536(2) 0.0238(12) Uani 1 1 d .
C7 C 0.0674(4) 0.1175(3) 0.3395(2) 0.0260(13) Uani 1 1 d .
C8 C 0.1318(4) 0.0777(3) 0.3089(3) 0.0299(14) Uani 1 1 d .
C9 C 0.1528(4) 0.0081(3) 0.3259(3) 0.0288(14) Uani 1 1 d .
H9 H 0.1244 -0.0144 0.3559 0.035 Uiso 1 1 calc R
C10 C 0.2150(4) -0.0281(4) 0.2990(3) 0.0367(15) Uani 1 1 d .
H10 H 0.2299 -0.0749 0.3110 0.044 Uiso 1 1 calc R
C11 C 0.2551(5) 0.0047(4) 0.2547(3) 0.0469(19) Uani 1 1 d .
H11 H 0.2973 -0.0200 0.2358 0.056 Uiso 1 1 calc R
C12 C 0.2347(5) 0.0716(4) 0.2381(3) 0.056(2) Uani 1 1 d .
H12 H 0.2627 0.0937 0.2077 0.068 Uiso 1 1 calc R
C13 C 0.1731(4) 0.1084(4) 0.2650(3) 0.0461(19) Uani 1 1 d .
H13 H 0.1594 0.1554 0.2529 0.055 Uiso 1 1 calc R
C14 C 0.0550(3) 0.2939(3) 0.5195(2) 0.0278(13) Uani 1 1 d .
C15 C 0.0770(4) 0.3030(4) 0.5762(3) 0.0411(16) Uani 1 1 d .
H15 H 0.0695 0.2648 0.6023 0.049 Uiso 1 1 calc R
C16 C 0.1095(5) 0.3670(4) 0.5944(3) 0.0498(19) Uani 1 1 d .
H16 H 0.1225 0.3732 0.6332 0.060 Uiso 1 1 calc R
C17 C 0.1230(4) 0.4217(4) 0.5570(3) 0.0397(17) Uani 1 1 d .
H17 H 0.1454 0.4654 0.5705 0.048 Uiso 1 1 calc R
C18 C 0.1046(3) 0.4150(3) 0.4996(2) 0.0284(13) Uani 1 1 d .
C19 C 0.0690(3) 0.3506(3) 0.4830(2) 0.0226(12) Uani 1 1 d .
C20 C 0.1291(4) 0.4706(3) 0.4564(3) 0.0300(14) Uani 1 1 d .
C21 C 0.2158(4) 0.4534(5) 0.4383(3) 0.053(2) Uani 1 1 d .
H21A H 0.2510 0.4545 0.4715 0.079 Uiso 1 1 calc R
H21B H 0.2341 0.4892 0.4108 0.079 Uiso 1 1 calc R
H21C H 0.2176 0.4056 0.4210 0.079 Uiso 1 1 calc R
C22 C 0.1276(5) 0.5470(4) 0.4815(3) 0.049(2) Uani 1 1 d .
H22A H 0.0728 0.5587 0.4936 0.074 Uiso 1 1 calc R
H22B H 0.1452 0.5815 0.4528 0.074 Uiso 1 1 calc R
H22C H 0.1638 0.5493 0.5142 0.074 Uiso 1 1 calc R
C23 C 0.0732(3) 0.4658(3) 0.4054(2) 0.0279(13) Uani 1 1 d .
C24 C 0.0350(3) 0.4019(3) 0.3922(2) 0.0243(12) Uani 1 1 d .
C25 C -0.0156(4) 0.3929(3) 0.3455(2) 0.0257(12) Uani 1 1 d .
C26 C -0.0268(4) 0.4522(3) 0.3108(3) 0.0362(15) Uani 1 1 d .
H26 H -0.0615 0.4485 0.2790 0.043 Uiso 1 1 calc R
C27 C 0.0116(5) 0.5164(3) 0.3215(3) 0.0498(19) Uani 1 1 d .
H27 H 0.0045 0.5561 0.2968 0.060 Uiso 1 1 calc R
C28 C 0.0612(5) 0.5225(3) 0.3690(3) 0.0434(18) Uani 1 1 d .
H28 H 0.0872 0.5669 0.3764 0.052 Uiso 1 1 calc R
C29 C 0.0977(4) 0.1470(4) 0.5121(3) 0.0338(15) Uani 1 1 d .
H29 H 0.1036 0.1472 0.5542 0.041 Uiso 1 1 calc R
C30 C 0.0767(5) 0.0711(4) 0.4933(3) 0.0464(19) Uani 1 1 d .
H30A H 0.0755 0.0690 0.4519 0.070 Uiso 1 1 calc R
H30B H 0.0239 0.0579 0.5084 0.070 Uiso 1 1 calc R
H30C H 0.1173 0.0376 0.5076 0.070 Uiso 1 1 calc R
C31 C 0.1763(4) 0.1719(4) 0.4863(3) 0.050(2) Uani 1 1 d .
H31A H 0.2186 0.1368 0.4947 0.075 Uiso 1 1 calc R
H31B H 0.1912 0.2186 0.5022 0.075 Uiso 1 1 calc R
H31C H 0.1701 0.1763 0.4452 0.075 Uiso 1 1 calc R
C32 C -0.0699(4) 0.1836(4) 0.5398(3) 0.0378(16) Uani 1 1 d .
H32 H -0.1021 0.1481 0.5176 0.045 Uiso 1 1 calc R
C33 C -0.0529(5) 0.1481(4) 0.5950(3) 0.0507(18) Uani 1 1 d .
H33A H -0.0253 0.1819 0.6201 0.076 Uiso 1 1 calc R
H33B H -0.0185 0.1061 0.5887 0.076 Uiso 1 1 calc R
H33C H -0.1035 0.1328 0.6124 0.076 Uiso 1 1 calc R
C34 C -0.1265(4) 0.2481(4) 0.5492(3) 0.051(2) Uani 1 1 d .
H34A H -0.1771 0.2313 0.5657 0.077 Uiso 1 1 calc R
H34B H -0.1372 0.2717 0.5130 0.077 Uiso 1 1 calc R
H34C H -0.1010 0.2824 0.5751 0.077 Uiso 1 1 calc R
C35 C -0.0326(3) 0.2925(3) 0.2547(2) 0.0296(14) Uani 1 1 d .
H35 H -0.0618 0.3289 0.2313 0.035 Uiso 1 1 calc R
C36 C -0.0571(4) 0.2179(3) 0.2344(3) 0.0410(17) Uani 1 1 d .
H36A H -0.0390 0.2110 0.1953 0.062 Uiso 1 1 calc R
H36B H -0.1157 0.2132 0.2362 0.062 Uiso 1 1 calc R
H36C H -0.0323 0.1815 0.2588 0.062 Uiso 1 1 calc R
C37 C 0.0578(4) 0.3042(4) 0.2468(3) 0.0428(17) Uani 1 1 d .
H37A H 0.0874 0.2740 0.2736 0.064 Uiso 1 1 calc R
H37B H 0.0708 0.3547 0.2536 0.064 Uiso 1 1 calc R
H37C H 0.0730 0.2912 0.2081 0.064 Uiso 1 1 calc R
C38 C -0.1701(3) 0.3279(3) 0.3257(3) 0.0304(14) Uani 1 1 d .
H38 H -0.1799 0.3533 0.2890 0.036 Uiso 1 1 calc R
C39 C -0.1963(4) 0.3772(4) 0.3737(3) 0.0385(16) Uani 1 1 d .
H39A H -0.2547 0.3834 0.3725 0.058 Uiso 1 1 calc R
H39B H -0.1701 0.4239 0.3695 0.058 Uiso 1 1 calc R
H39C H -0.1809 0.3558 0.4100 0.058 Uiso 1 1 calc R
C40 C -0.2225(4) 0.2603(4) 0.3271(4) 0.052(2) Uani 1 1 d .
H40A H -0.2159 0.2361 0.3636 0.079 Uiso 1 1 calc R
H40B H -0.2060 0.2278 0.2966 0.079 Uiso 1 1 calc R
H40C H -0.2789 0.2736 0.3219 0.079 Uiso 1 1 calc R
C41 C 0.2526(8) 0.2634(8) 0.3285(5) 0.041(3) Uani 0.50 1 d P
H41A H 0.2307 0.2644 0.2900 0.062 Uiso 0.50 1 calc PR
H41B H 0.2603 0.2135 0.3404 0.062 Uiso 0.50 1 calc PR
H41C H 0.3043 0.2885 0.3292 0.062 Uiso 0.50 1 calc PR

loop_
_atom_site_aniso_label
_atom_site_aniso_U_11
_atom_site_aniso_U_22
_atom_site_aniso_U_33
_atom_site_aniso_U_23
_atom_site_aniso_U_13
_atom_site_aniso_U_12
Os 0.01790(10) 0.01797(9) 0.02432(10) 0.00252(10) -0.00375(9) -0.00116(9)
P1 0.0210(7) 0.0239(7) 0.0253(7) 0.0059(6) 0.0004(6) 0.0015(6)
P2 0.0258(8) 0.0190(7) 0.0214(7) -0.0008(6) -0.0057(6) 0.0011(6)
O1 0.021(2) 0.024(2) 0.032(2) 0.0020(17) 0.0022(17) 0.0005(17)
O2 0.0215(19) 0.0223(19) 0.0198(19) 0.0023(16) -0.0029(16) -0.0030(16)
O3 0.030(5) 0.041(5) 0.036(5) -0.005(4) 0.003(4) -0.005(4)
C1 0.025(3) 0.019(3) 0.022(3) 0.006(2) -0.005(2) 0.001(2)
C2 0.028(3) 0.025(3) 0.026(3) -0.003(3) -0.004(3) 0.002(2)
C3 0.026(3) 0.027(3) 0.030(3) 0.004(3) -0.003(2) -0.004(2)
C4 0.034(4) 0.022(3) 0.032(3) -0.003(3) -0.008(3) -0.006(3)
C5 0.027(3) 0.023(3) 0.025(3) 0.000(2) -0.004(2) 0.006(2)
C6 0.032(3) 0.019(2) 0.020(3) 0.001(2) -0.003(2) 0.003(3)
C7 0.030(3) 0.027(3) 0.021(3) 0.006(2) 0.000(2) 0.003(3)
C8 0.031(3) 0.033(3) 0.026(3) 0.001(3) 0.002(3) -0.001(3)
C9 0.027(3) 0.035(3) 0.025(3) 0.002(3) 0.001(2) 0.002(3)
C10 0.041(4) 0.033(3) 0.037(4) -0.001(3) -0.004(3) 0.006(3)
C11 0.049(5) 0.046(4) 0.046(4) -0.009(4) 0.014(4) 0.003(4)
C12 0.070(6) 0.044(4) 0.055(5) 0.004(4) 0.037(4) 0.004(4)
C13 0.058(5) 0.031(4) 0.049(5) 0.004(3) 0.021(4) 0.010(3)
C14 0.025(3) 0.038(3) 0.021(3) 0.003(3) 0.001(2) -0.003(3)
C15 0.051(4) 0.044(4) 0.028(3) 0.006(3) 0.000(3) -0.007(4)
C16 0.068(5) 0.062(5) 0.019(3) -0.001(4) -0.011(3) -0.017(4)
C17 0.048(4) 0.042(4) 0.030(4) -0.011(3) -0.006(3) -0.018(3)
C18 0.025(3) 0.035(3) 0.025(3) -0.006(3) -0.002(2) -0.006(3)
C19 0.018(3) 0.032(3) 0.017(3) -0.003(2) 0.000(2) -0.001(2)
C20 0.026(3) 0.031(3) 0.033(3) -0.004(3) 0.000(3) -0.012(3)
C21 0.033(4) 0.078(6) 0.048(5) 0.001(4) 0.008(3) -0.014(4)
C22 0.067(5) 0.033(4) 0.048(4) -0.007(3) -0.009(4) -0.023(4)
C23 0.033(3) 0.027(3) 0.024(3) -0.002(3) 0.002(3) -0.009(2)
C24 0.025(3) 0.024(3) 0.024(3) 0.003(2) 0.001(2) -0.002(2)
C25 0.030(3) 0.025(3) 0.022(3) 0.005(2) -0.001(3) -0.004(3)
C26 0.053(4) 0.027(3) 0.029(3) 0.003(3) -0.005(3) -0.005(3)
C27 0.082(6) 0.026(3) 0.041(4) 0.013(3) -0.011(4) -0.012(4)
C28 0.070(5) 0.025(3) 0.036(4) -0.003(3) -0.005(4) -0.017(3)
C29 0.032(4) 0.045(4) 0.025(3) 0.009(3) -0.002(3) 0.015(3)
C30 0.066(5) 0.037(4) 0.037(4) 0.000(3) -0.004(4) 0.025(4)
C31 0.022(3) 0.083(6) 0.045(4) 0.008(4) 0.000(3) 0.020(4)
C32 0.039(4) 0.037(4) 0.038(4) 0.015(3) 0.009(3) 0.002(3)
C33 0.052(4) 0.049(4) 0.051(5) 0.012(4) 0.013(4) 0.007(4)
C34 0.042(4) 0.052(5) 0.060(5) 0.027(4) 0.025(4) 0.022(4)
C35 0.029(4) 0.035(3) 0.024(3) 0.000(3) -0.002(2) 0.006(3)
C36 0.055(4) 0.038(4) 0.030(3) -0.005(3) -0.003(3) 0.004(3)
C37 0.049(4) 0.048(4) 0.032(4) 0.001(3) 0.002(3) 0.008(4)
C38 0.024(3) 0.035(3) 0.032(3) 0.000(3) -0.012(3) 0.007(3)
C39 0.032(4) 0.041(4) 0.043(4) -0.002(3) -0.002(3) 0.015(3)
C40 0.021(3) 0.045(4) 0.091(6) -0.006(4) -0.014(3) -0.004(3)
C41 0.051(9) 0.046(8) 0.027(6) -0.004(7) -0.010(6) -0.010(7)

loop_
_atom_type_symbol
_atom_type_description
_atom_type_scat_dispersion_real
_atom_type_scat_dispersion_imag
_atom_type_scat_source
C C 0.0033 0.0016 'International Tables Vol C Tables 4.2.6.8 and 6.1.1.4'
H H 0.0000 0.0000 'International Tables Vol C Tables 4.2.6.8 and 6.1.1.4'
O O 0.0106 0.0060 'International Tables Vol C Tables 4.2.6.8 and 6.1.1.4'
P P 0.1023 0.0942 'International Tables Vol C Tables 4.2.6.8 and 6.1.1.4'
Os Os -1.2165 7.6030 'International Tables Vol C Tables 4.2.6.8 and 6.1.1.4'

loop_
_geom_angle_atom_site_label_1
_geom_angle_atom_site_label_2
_geom_angle_atom_site_label_3
_geom_angle
C1 Os O1 77.33(19)
C1 Os P1 95.90(15)
O1 Os P1 102.88(11)
C1 Os P2 105.21(15)
O1 Os P2 97.67(11)
P1 Os P2 153.28(5)
C1 Os O2 173.69(18)
O1 Os O2 98.97(14)
P1 Os O2 79.84(9)
P2 Os O2 80.24(9)
C1 Os H01 92.2(19)
O1 Os H01 167.8(19)
P1 Os H01 84.2(19)
P2 Os H01 78.9(19)
O2 Os H01 92.0(19)
C14 P1 C29 100.9(3)
C14 P1 C32 106.9(3)
C29 P1 C32 104.9(3)
C14 P1 Os 103.99(19)
C29 P1 Os 122.0(2)
C32 P1 Os 116.2(2)
C25 P2 C38 102.8(3)
C25 P2 C35 101.4(3)
C38 P2 C35 103.0(3)
C25 P2 Os 104.00(18)
C38 P2 Os 119.8(2)
C35 P2 Os 122.6(2)
C7 O1 Os 114.1(3)
C19 O2 C24 117.2(4)
C19 O2 Os 118.4(3)
C24 O2 Os 119.1(3)
C41 O3 H3 109.5
C2 C1 C6 114.2(5)
C2 C1 Os 128.5(4)
C6 C1 Os 117.2(4)
C3 C2 C1 122.9(5)
C3 C2 H2 118.5
C1 C2 H2 118.5
C2 C3 C4 121.1(6)
C2 C3 H3A 119.4
C4 C3 H3A 119.4
C5 C4 C3 119.5(5)
C5 C4 H4 120.3
C3 C4 H4 120.3
C4 C5 C6 119.9(5)
C4 C5 H5 120.0
C6 C5 H5 120.0
C5 C6 C1 122.2(5)
C5 C6 C7 123.7(5)
C1 C6 C7 114.0(5)
O1 C7 C6 117.3(5)
O1 C7 C8 117.8(5)
C6 C7 C8 124.9(5)
C13 C8 C9 118.6(6)
C13 C8 C7 121.4(6)
C9 C8 C7 120.0(5)
C10 C9 C8 120.2(6)
C10 C9 H9 119.9
C8 C9 H9 119.9
C11 C10 C9 119.5(6)
C11 C10 H10 120.3
C9 C10 H10 120.3
C12 C11 C10 120.4(6)
C12 C11 H11 119.8
C10 C11 H11 119.8
C11 C12 C13 120.5(7)
C11 C12 H12 119.7
C13 C12 H12 119.7
C8 C13 C12 120.8(6)
C8 C13 H13 119.6
C12 C13 H13 119.6
C19 C14 C15 117.5(6)
C19 C14 P1 120.4(4)
C15 C14 P1 122.0(5)
C16 C15 C14 120.3(6)
C16 C15 H15 119.8
C14 C15 H15 119.8
C17 C16 C15 120.6(6)
C17 C16 H16 119.7
C15 C16 H16 119.7
C16 C17 C18 121.7(6)
C16 C17 H17 119.2
C18 C17 H17 119.2
C19 C18 C17 116.3(6)
C19 C18 C20 120.9(5)
C17 C18 C20 122.5(5)
C14 C19 C18 123.5(5)
C14 C19 O2 116.5(5)
C18 C19 O2 119.9(5)
C18 C20 C23 109.2(5)
C18 C20 C21 107.3(6)
C23 C20 C21 109.9(5)
C18 C20 C22 111.5(5)
C23 C20 C22 110.4(5)
C21 C20 C22 108.3(5)
C20 C21 H21A 109.5
C20 C21 H21B 109.5
H21A C21 H21B 109.5
C20 C21 H21C 109.5
H21A C21 H21C 109.5
H21B C21 H21C 109.5
C20 C22 H22A 109.5
C20 C22 H22B 109.5
H22A C22 H22B 109.5
C20 C22 H22C 109.5
H22A C22 H22C 109.5
H22B C22 H22C 109.5
C28 C23 C24 117.0(6)
C28 C23 C20 122.4(5)
C24 C23 C20 120.5(5)
C23 C24 C25 123.8(5)
C23 C24 O2 120.4(5)
C25 C24 O2 115.7(5)
C26 C25 C24 116.8(5)
C26 C25 P2 122.2(5)
C24 C25 P2 121.0(4)
C27 C26 C25 121.2(6)
C27 C26 H26 119.4
C25 C26 H26 119.4
C26 C27 C28 119.5(6)
C26 C27 H27 120.2
C28 C27 H27 120.2
C23 C28 C27 121.6(6)
C23 C28 H28 119.2
C27 C28 H28 119.2
C31 C29 C30 111.3(6)
C31 C29 P1 110.4(4)
C30 C29 P1 109.8(5)
C31 C29 H29 108.4
C30 C29 H29 108.4
P1 C29 H29 108.4
C29 C30 H30A 109.5
C29 C30 H30B 109.5
H30A C30 H30B 109.5
C29 C30 H30C 109.5
H30A C30 H30C 109.5
H30B C30 H30C 109.5
C29 C31 H31A 109.5
C29 C31 H31B 109.5
H31A C31 H31B 109.5
C29 C31 H31C 109.5
H31A C31 H31C 109.5
H31B C31 H31C 109.5
C33 C32 C34 109.6(6)
C33 C32 P1 119.3(5)
C34 C32 P1 110.7(4)
C33 C32 H32 105.4
C34 C32 H32 105.4
P1 C32 H32 105.4
C32 C33 H33A 109.5
C32 C33 H33B 109.5
H33A C33 H33B 109.5
C32 C33 H33C 109.5
H33A C33 H33C 109.5
H33B C33 H33C 109.5
C32 C34 H34A 109.5
C32 C34 H34B 109.5
H34A C34 H34B 109.5
C32 C34 H34C 109.5
H34A C34 H34C 109.5
H34B C34 H34C 109.5
C36 C35 C37 110.6(5)
C36 C35 P2 110.6(4)
C37 C35 P2 110.6(4)
C36 C35 H35 108.3
C37 C35 H35 108.3
P2 C35 H35 108.3
C35 C36 H36A 109.5
C35 C36 H36B 109.5
H36A C36 H36B 109.5
C35 C36 H36C 109.5
H36A C36 H36C 109.5
H36B C36 H36C 109.5
C35 C37 H37A 109.5
C35 C37 H37B 109.5
H37A C37 H37B 109.5
C35 C37 H37C 109.5
H37A C37 H37C 109.5
H37B C37 H37C 109.5
C39 C38 C40 108.4(6)
C39 C38 P2 111.6(4)
C40 C38 P2 111.7(4)
C39 C38 H38 108.3
C40 C38 H38 108.3
P2 C38 H38 108.3
C38 C39 H39A 109.5
C38 C39 H39B 109.5
H39A C39 H39B 109.5
C38 C39 H39C 109.5
H39A C39 H39C 109.5
H39B C39 H39C 109.5
C38 C40 H40A 109.5
C38 C40 H40B 109.5
H40A C40 H40B 109.5
C38 C40 H40C 109.5
H40A C40 H40C 109.5
H40B C40 H40C 109.5
O3 C41 H41A 109.5
O3 C41 H41B 109.5
H41A C41 H41B 109.5
O3 C41 H41C 109.5
H41A C41 H41C 109.5
H41B C41 H41C 109.5

loop_
_geom_bond_atom_site_label_1
_geom_bond_atom_site_label_2
_geom_bond_distance
Os C1 1.975(5)
Os O1 2.190(4)
Os P1 2.2745(14)
Os P2 2.2821(14)
Os O2 2.328(4)
Os H01 1.584(10)
P1 C14 1.824(6)
P1 C29 1.850(6)
P1 C32 1.864(6)
P2 C25 1.830(6)
P2 C38 1.856(6)
P2 C35 1.866(6)
O1 C7 1.275(6)
O2 C19 1.410(6)
O2 C24 1.420(6)
O3 C41 1.347(15)
O3 H3 0.8400
C1 C2 1.421(8)
C1 C6 1.429(8)
C2 C3 1.370(7)
C2 H2 0.9500
C3 C4 1.394(8)
C3 H3A 0.9500
C4 C5 1.362(8)
C4 H4 0.9500
C5 C6 1.420(7)
C5 H5 0.9500
C6 C7 1.435(8)
C7 C8 1.492(8)
C8 C13 1.369(8)
C8 C9 1.403(8)
C9 C10 1.389(8)
C9 H9 0.9500
C10 C11 1.385(9)
C10 H10 0.9500
C11 C12 1.350(10)
C11 H11 0.9500
C12 C13 1.388(9)
C12 H12 0.9500
C13 H13 0.9500
C14 C19 1.384(8)
C14 C15 1.401(8)
C15 C16 1.378(9)
C15 H15 0.9500
C16 C17 1.367(9)
C16 H16 0.9500
C17 C18 1.397(8)
C17 H17 0.9500
C18 C19 1.396(8)
C18 C20 1.511(8)
C20 C23 1.526(8)
C20 C21 1.540(9)
C20 C22 1.543(9)
C21 H21A 0.9800
C21 H21B 0.9800
C21 H21C 0.9800
C22 H22A 0.9800
C22 H22B 0.9800
C22 H22C 0.9800
C23 C28 1.378(8)
C23 C24 1.384(7)
C24 C25 1.399(8)
C25 C26 1.390(8)
C26 C27 1.380(9)
C26 H26 0.9500
C27 C28 1.397(9)
C27 H27 0.9500
C28 H28 0.9500
C29 C31 1.518(9)
C29 C30 1.523(9)
C29 H29 1.0000
C30 H30A 0.9800
C30 H30B 0.9800
C30 H30C 0.9800
C31 H31A 0.9800
C31 H31B 0.9800
C31 H31C 0.9800
C32 C33 1.491(9)
C32 C34 1.543(9)
C32 H32 1.0000
C33 H33A 0.9800
C33 H33B 0.9800
C33 H33C 0.9800
C34 H34A 0.9800
C34 H34B 0.9800
C34 H34C 0.9800
C35 C36 1.527(8)
C35 C37 1.533(8)
C35 H35 1.0000
C36 H36A 0.9800
C36 H36B 0.9800
C36 H36C 0.9800
C37 H37A 0.9800
C37 H37B 0.9800
C37 H37C 0.9800
C38 C39 1.523(8)
C38 C40 1.533(9)
C38 H38 1.0000
C39 H39A 0.9800
C39 H39B 0.9800
C39 H39C 0.9800
C40 H40A 0.9800
C40 H40B 0.9800
C40 H40C 0.9800
C41 H41A 0.9800
C41 H41B 0.9800
C41 H41C 0.9800
